data_7708031
loop_
_publ_author_name
'Cheng, Huanhuan'
'Tudi, Abudukadi'
'Wang, Peng'
'Zhang, Kewang'
'Yang, Zhihua'
'Pan, Shilie'

_publ_section_title
;
 Design and synthesis of Ba<sub>3</sub>SiSe<sub>5</sub> with suitable
 birefringence modulated via M<sup>IV</sup> atoms in the
 Ba-M<sup>IV</sup>-Q (M<sup>IV</sup> = Si, Ge; Q = S, Se) system.
;
_journal_issue 34
_journal_name_full 'Dalton transactions (Cambridge, England : 2003)'
_journal_page_first 11999
_journal_page_last 12005
_journal_paper_doi 10.1039/d1dt01747k
_journal_volume 50
_journal_year 2021
_chemical_formula_sum 'Ba3 Se5 Si'
_chemical_formula_weight 834.91
_space_group_crystal_system orthorhombic
_space_group_IT_number 62
_space_group_name_Hall '-P 2ac 2n'
_space_group_name_H-M_alt 'P n m a'
_audit_creation_method SHELXL-2016/6
_audit_update_record
;
2021-04-15 deposited with the CCDC.	2021-08-11 downloaded from the CCDC.
;
_cell_angle_alpha 90
_cell_angle_beta 90
_cell_angle_gamma 90
_cell_formula_units_Z 4
_cell_length_a 12.436(3)
_cell_length_b 9.889(2)
_cell_length_c 8.9564(19)
_cell_measurement_reflns_used 1568
_cell_measurement_temperature 296(2)
_cell_measurement_theta_max 26.23
_cell_measurement_theta_min 2.81
_cell_volume 1101.5(4)
_computing_cell_refinement 'Bruker SAINT'
_computing_data_collection 'Bruker APEX2'
_computing_data_reduction 'Bruker SAINT'
_computing_molecular_graphics 'Bruker SHELXTL'
_computing_publication_material 'Bruker SHELXTL'
_computing_structure_refinement 'SHELXL-2016/6 (Sheldrick, 2016)'
_computing_structure_solution 'SHELXS-97 (Sheldrick 2008)'
_diffrn_ambient_temperature 296(2)
_diffrn_measured_fraction_theta_full 0.997
_diffrn_measured_fraction_theta_max 0.992
_diffrn_measurement_device_type 'Bruker APEX-II CCD'
_diffrn_measurement_method '\f and \w scans'
_diffrn_radiation_type MoK\a
_diffrn_radiation_wavelength 0.71073
_diffrn_reflns_av_R_equivalents 0.0499
_diffrn_reflns_av_unetI/netI 0.0405
_diffrn_reflns_Laue_measured_fraction_full 0.997
_diffrn_reflns_Laue_measured_fraction_max 0.992
_diffrn_reflns_limit_h_max 16
_diffrn_reflns_limit_h_min -13
_diffrn_reflns_limit_k_max 12
_diffrn_reflns_limit_k_min -12
_diffrn_reflns_limit_l_max 11
_diffrn_reflns_limit_l_min -11
_diffrn_reflns_number 6463
_diffrn_reflns_point_group_measured_fraction_full 0.997
_diffrn_reflns_point_group_measured_fraction_max 0.992
_diffrn_reflns_theta_full 25.242
_diffrn_reflns_theta_max 27.358
_diffrn_reflns_theta_min 2.803
_exptl_absorpt_coefficient_mu 27.169
_exptl_absorpt_correction_type none
_exptl_crystal_colour Red
_exptl_crystal_density_diffrn 5.035
_exptl_crystal_description block
_exptl_crystal_F_000 1408
_refine_diff_density_max 4.357
_refine_diff_density_min -2.365
_refine_diff_density_rms 0.364
_refine_ls_extinction_coef 0.00087(12)
_refine_ls_extinction_expression Fc^*^=kFc[1+0.001xFc^2^\l^3^/sin(2\q)]^-1/4^
_refine_ls_extinction_method 'SHELXL-2016/6 (Sheldrick 2016)'
_refine_ls_goodness_of_fit_ref 1.087
_refine_ls_hydrogen_treatment undef
_refine_ls_matrix_type full
_refine_ls_number_parameters 50
_refine_ls_number_reflns 1315
_refine_ls_number_restraints 0
_refine_ls_restrained_S_all 1.087
_refine_ls_R_factor_all 0.0440
_refine_ls_R_factor_gt 0.0375
_refine_ls_shift/su_max 0.000
_refine_ls_shift/su_mean 0.000
_refine_ls_structure_factor_coef Fsqd
_refine_ls_weighting_details 'w=1/[\s^2^(Fo^2^)+(0.0299P)^2^+32.3818P] where P=(Fo^2^+2Fc^2^)/3'
_refine_ls_weighting_scheme calc
_refine_ls_wR_factor_gt 0.0890
_refine_ls_wR_factor_ref 0.0924
_reflns_Friedel_coverage 0.000
_reflns_number_gt 1154
_reflns_number_total 1315
_reflns_threshold_expression 'I > 2\s(I)'
_cod_data_source_file d1dt01747k2.cif
_cod_data_source_block uuu
_cod_depositor_comments 'Adding full bibliography for 7708031.cif.'
_cod_original_cell_volume 1101.4(4)
_cod_database_code 7708031
_shelx_shelxl_version_number 2016/6
_shelx_space_group_comment
; 
The symmetry employed for this shelxl refinement is uniquely defined 
by the following loop, which should always be used as a source of 
symmetry information in preference to the above space-group names. 
They are only intended as comments. 
;

loop_
_space_group_symop_operation_xyz
'x, y, z'
'-x+1/2, -y, z+1/2'
'-x, y+1/2, -z'
'x+1/2, -y+1/2, -z+1/2'
'-x, -y, -z'
'x-1/2, y, -z-1/2'
'x, -y-1/2, z'
'-x-1/2, y-1/2, z-1/2'

loop_
_atom_site_label
_atom_site_type_symbol
_atom_site_fract_x
_atom_site_fract_y
_atom_site_fract_z
_atom_site_U_iso_or_equiv
_atom_site_adp_type
_atom_site_occupancy
_atom_site_site_symmetry_order
_atom_site_calc_flag
_atom_site_refinement_flags_posn
_atom_site_refinement_flags_adp
_atom_site_refinement_flags_occupancy
_atom_site_disorder_assembly
_atom_site_disorder_group
Ba1 Ba 0.47783(7) 0.750000 0.88666(9) 0.0139(2) Uani 1 2 d S T P . .
Ba2 Ba 0.68125(5) 0.48220(7) 0.57512(8) 0.0209(2) Uani 1 1 d . . . . .
Si1 Si 0.4011(3) 0.250000 0.6941(4) 0.0074(7) Uani 1 2 d S T P . .
Se1 Se 0.22116(11) 0.250000 0.65164(15) 0.0132(3) Uani 1 2 d S T P . .
Se2 Se 0.49693(11) 0.250000 0.48185(15) 0.0141(3) Uani 1 2 d S T P . .
Se3 Se 0.44537(8) 0.43756(10) 0.81988(11) 0.0162(3) Uani 1 1 d . . . . .
Se4 Se 0.73439(12) 0.750000 0.81496(17) 0.0206(4) Uani 1 2 d S T P . .

loop_
_atom_site_aniso_label
_atom_site_aniso_U_11
_atom_site_aniso_U_22
_atom_site_aniso_U_33
_atom_site_aniso_U_23
_atom_site_aniso_U_13
_atom_site_aniso_U_12
Ba1 0.0192(4) 0.0092(4) 0.0132(4) 0.000 0.0021(3) 0.000
Ba2 0.0138(3) 0.0182(4) 0.0307(4) 0.0091(3) -0.0034(2) -0.0003(2)
Si1 0.0074(17) 0.0079(17) 0.0068(15) 0.000 0.0010(13) 0.000
Se1 0.0082(6) 0.0185(7) 0.0128(6) 0.000 -0.0010(5) 0.000
Se2 0.0120(7) 0.0214(8) 0.0090(6) 0.000 0.0029(5) 0.000
Se3 0.0177(5) 0.0088(5) 0.0222(5) -0.0050(4) -0.0001(4) -0.0014(4)
Se4 0.0165(8) 0.0253(8) 0.0201(7) 0.000 -0.0018(6) 0.000

loop_
_atom_type_symbol
_atom_type_description
_atom_type_scat_dispersion_real
_atom_type_scat_dispersion_imag
_atom_type_scat_source
Ba Ba -0.3244 2.2819 'International Tables Vol C Tables 4.2.6.8 and 6.1.1.4'
Se Se -0.0929 2.2259 'International Tables Vol C Tables 4.2.6.8 and 6.1.1.4'
Si Si 0.0817 0.0704 'International Tables Vol C Tables 4.2.6.8 and 6.1.1.4'

loop_
_geom_angle_atom_site_label_1
_geom_angle_atom_site_label_2
_geom_angle_atom_site_label_3
_geom_angle
_geom_angle_site_symmetry_1
_geom_angle_site_symmetry_3
_geom_angle_publ_flag
Se3 Ba1 Se3 153.71(5) . 7_575 ?
Se3 Ba1 Se4 95.02(3) . . ?
Se3 Ba1 Se4 95.02(3) 7_575 . ?
Se3 Ba1 Se2 79.89(2) . 5_666 ?
Se3 Ba1 Se2 79.89(2) 7_575 5_666 ?
Se4 Ba1 Se2 73.19(4) . 5_666 ?
Se3 Ba1 Se3 136.23(3) . 3_657 ?
Se3 Ba1 Se3 69.24(3) 7_575 3_657 ?
Se4 Ba1 Se3 82.85(3) . 3_657 ?
Se2 Ba1 Se3 138.83(3) 5_666 3_657 ?
Se3 Ba1 Se3 69.24(3) . 5_667 ?
Se3 Ba1 Se3 136.23(3) 7_575 5_667 ?
Se4 Ba1 Se3 82.85(3) . 5_667 ?
Se2 Ba1 Se3 138.83(3) 5_666 5_667 ?
Se3 Ba1 Se3 67.11(4) 3_657 5_667 ?
Se3 Ba1 Se1 92.22(3) . 2_565 ?
Se3 Ba1 Se1 92.22(3) 7_575 2_565 ?
Se4 Ba1 Se1 147.58(4) . 2_565 ?
Se2 Ba1 Se1 139.23(4) 5_666 2_565 ?
Se3 Ba1 Se1 70.32(3) 3_657 2_565 ?
Se3 Ba1 Se1 70.32(3) 5_667 2_565 ?
Se3 Ba1 Se4 78.12(2) . 6_557 ?
Se3 Ba1 Se4 78.12(2) 7_575 6_557 ?
Se4 Ba1 Se4 137.80(3) . 6_557 ?
Se2 Ba1 Se4 64.62(4) 5_666 6_557 ?
Se3 Ba1 Se4 130.22(3) 3_657 6_557 ?
Se3 Ba1 Se4 130.22(3) 5_667 6_557 ?
Se1 Ba1 Se4 74.62(4) 2_565 6_557 ?
Se3 Ba1 Ba2 49.06(2) . 6_557 ?
Se3 Ba1 Ba2 118.52(3) 7_575 6_557 ?
Se4 Ba1 Ba2 143.989(14) . 6_557 ?
Se2 Ba1 Ba2 98.71(3) 5_666 6_557 ?
Se3 Ba1 Ba2 119.54(3) 3_657 6_557 ?
Se3 Ba1 Ba2 81.38(2) 5_667 6_557 ?
Se1 Ba1 Ba2 50.46(2) 2_565 6_557 ?
Se4 Ba1 Ba2 48.92(2) 6_557 6_557 ?
Se3 Ba1 Ba2 118.52(3) . 4_466 ?
Se3 Ba1 Ba2 49.06(2) 7_575 4_466 ?
Se4 Ba1 Ba2 143.989(14) . 4_466 ?
Se2 Ba1 Ba2 98.71(3) 5_666 4_466 ?
Se3 Ba1 Ba2 81.38(2) 3_657 4_466 ?
Se3 Ba1 Ba2 119.54(3) 5_667 4_466 ?
Se1 Ba1 Ba2 50.46(2) 2_565 4_466 ?
Se4 Ba1 Ba2 48.92(2) 6_557 4_466 ?
Ba2 Ba1 Ba2 71.13(3) 6_557 4_466 ?
Se3 Ba1 Ba2 121.05(3) . 7_575 ?
Se3 Ba1 Ba2 52.81(2) 7_575 7_575 ?
Se4 Ba1 Ba2 48.84(2) . 7_575 ?
Se2 Ba1 Ba2 49.06(2) 5_666 7_575 ?
Se3 Ba1 Ba2 90.02(3) 3_657 7_575 ?
Se3 Ba1 Ba2 129.51(3) 5_667 7_575 ?
Se1 Ba1 Ba2 144.689(13) 2_565 7_575 ?
Se4 Ba1 Ba2 99.29(3) 6_557 7_575 ?
Ba2 Ba1 Ba2 145.60(2) 6_557 7_575 ?
Ba2 Ba1 Ba2 98.978(19) 4_466 7_575 ?
Se3 Ba1 Ba2 52.81(2) . . ?
Se3 Ba1 Ba2 121.05(3) 7_575 . ?
Se4 Ba1 Ba2 48.84(2) . . ?
Se2 Ba1 Ba2 49.06(2) 5_666 . ?
Se3 Ba1 Ba2 129.51(3) 3_657 . ?
Se3 Ba1 Ba2 90.02(3) 5_667 . ?
Se1 Ba1 Ba2 144.689(13) 2_565 . ?
Se4 Ba1 Ba2 99.29(3) 6_557 . ?
Ba2 Ba1 Ba2 98.979(19) 6_557 . ?
Ba2 Ba1 Ba2 145.60(2) 4_466 . ?
Ba2 Ba1 Ba2 70.23(2) 7_575 . ?
Se2 Ba2 Se1 79.40(3) . 6_657 ?
Se2 Ba2 Se4 65.27(4) . 2_664 ?
Se1 Ba2 Se4 89.56(3) 6_657 2_664 ?
Se2 Ba2 Se3 129.24(3) . 6_657 ?
Se1 Ba2 Se3 64.97(3) 6_657 6_657 ?
Se4 Ba2 Se3 78.95(4) 2_664 6_657 ?
Se2 Ba2 Se4 143.80(4) . . ?
Se1 Ba2 Se4 92.41(3) 6_657 . ?
Se4 Ba2 Se4 150.57(2) 2_664 . ?
Se3 Ba2 Se4 75.37(3) 6_657 . ?
Se2 Ba2 Se2 92.82(2) . 5_666 ?
Se1 Ba2 Se2 135.39(4) 6_657 5_666 ?
Se4 Ba2 Se2 127.00(4) 2_664 5_666 ?
Se3 Ba2 Se2 137.93(3) 6_657 5_666 ?
Se4 Ba2 Se2 68.45(3) . 5_666 ?
Se2 Ba2 Se1 127.04(4) . 5_666 ?
Se1 Ba2 Se1 150.15(2) 6_657 5_666 ?
Se4 Ba2 Se1 90.35(3) 2_664 5_666 ?
Se3 Ba2 Se1 85.75(3) 6_657 5_666 ?
Se4 Ba2 Se1 73.74(3) . 5_666 ?
Se2 Ba2 Se1 64.38(3) 5_666 5_666 ?
Se2 Ba2 Se3 61.45(3) . . ?
Se1 Ba2 Se3 66.83(3) 6_657 . ?
Se4 Ba2 Se3 124.47(3) 2_664 . ?
Se3 Ba2 Se3 125.50(2) 6_657 . ?
Se4 Ba2 Se3 82.82(3) . . ?
Se2 Ba2 Se3 70.90(3) 5_666 . ?
Se1 Ba2 Se3 134.50(3) 5_666 . ?
Se2 Ba2 Si1 97.92(5) . 5_666 ?
Se1 Ba2 Si1 171.27(6) 6_657 5_666 ?
Se4 Ba2 Si1 96.89(5) 2_664 5_666 ?
Se3 Ba2 Si1 121.99(6) 6_657 5_666 ?
Se4 Ba2 Si1 84.87(5) . 5_666 ?
Se2 Ba2 Si1 36.05(6) 5_666 5_666 ?
Se1 Ba2 Si1 36.25(6) 5_666 5_666 ?
Se3 Ba2 Si1 104.55(6) . 5_666 ?
Se2 Ba2 Ba1 166.30(3) . 6_657 ?
Se1 Ba2 Ba1 102.76(3) 6_657 6_657 ?
Se4 Ba2 Ba1 101.09(3) 2_664 6_657 ?
Se3 Ba2 Ba1 44.09(2) 6_657 6_657 ?
Se4 Ba2 Ba1 49.91(3) . 6_657 ?
Se2 Ba2 Ba1 94.81(3) 5_666 6_657 ?
Se1 Ba2 Ba1 48.12(3) 5_666 6_657 ?
Se3 Ba2 Ba1 131.99(3) . 6_657 ?
Si1 Ba2 Ba1 81.82(5) 5_666 6_657 ?
Se2 Ba2 Ba2 46.73(2) . 7_565 ?
Se1 Ba2 Ba2 47.40(2) 6_657 7_565 ?
Se4 Ba2 Ba2 48.06(2) 2_664 7_565 ?
Se3 Ba2 Ba2 82.64(2) 6_657 7_565 ?
Se4 Ba2 Ba2 139.68(2) . 7_565 ?
Se2 Ba2 Ba2 139.35(2) 5_666 7_565 ?
Se1 Ba2 Ba2 138.22(2) 5_666 7_565 ?
Se3 Ba2 Ba2 83.127(19) . 7_565 ?
Si1 Ba2 Ba2 135.31(4) 5_666 7_565 ?
Ba1 Ba2 Ba2 125.563(13) 6_657 7_565 ?
Se2 Ba2 Ba1 99.75(3) . . ?
Se1 Ba2 Ba1 91.86(3) 6_657 . ?
Se4 Ba2 Ba1 164.42(3) 2_664 . ?
Se3 Ba2 Ba1 115.60(3) 6_657 . ?
Se4 Ba2 Ba1 44.86(3) . . ?
Se2 Ba2 Ba1 45.85(3) 5_666 . ?
Se1 Ba2 Ba1 96.05(3) 5_666 . ?
Se3 Ba2 Ba1 43.26(2) . . ?
Si1 Ba2 Ba1 80.35(5) 5_666 . ?
Ba1 Ba2 Ba1 93.723(19) 6_657 . ?
Ba2 Ba2 Ba1 125.112(12) 7_565 . ?
Se3 Si1 Se3 111.88(16) . 7_565 ?
Se3 Si1 Se2 107.18(11) . . ?
Se3 Si1 Se2 107.18(11) 7_565 . ?
Se3 Si1 Se1 109.09(11) . . ?
Se3 Si1 Se1 109.09(11) 7_565 . ?
Se2 Si1 Se1 112.44(15) . . ?
Se3 Si1 Ba2 169.20(12) . 3_646 ?
Se3 Si1 Ba2 78.72(5) 7_565 3_646 ?
Se2 Si1 Ba2 66.27(7) . 3_646 ?
Se1 Si1 Ba2 67.70(7) . 3_646 ?
Se3 Si1 Ba2 78.72(5) . 5_666 ?
Se3 Si1 Ba2 169.20(12) 7_565 5_666 ?
Se2 Si1 Ba2 66.27(7) . 5_666 ?
Se1 Si1 Ba2 67.70(7) . 5_666 ?
Ba2 Si1 Ba2 90.62(8) 3_646 5_666 ?
Si1 Se1 Ba2 91.33(7) . 6_557 ?
Si1 Se1 Ba2 91.33(7) . 4_456 ?
Ba2 Se1 Ba2 85.20(4) 6_557 4_456 ?
Si1 Se1 Ba1 145.85(10) . 2_564 ?
Ba2 Se1 Ba1 113.19(3) 6_557 2_564 ?
Ba2 Se1 Ba1 113.19(3) 4_456 2_564 ?
Si1 Se1 Ba2 76.06(6) . 3_646 ?
Ba2 Se1 Ba2 165.32(4) 6_557 3_646 ?
Ba2 Se1 Ba2 87.583(18) 4_456 3_646 ?
Ba1 Se1 Ba2 81.42(3) 2_564 3_646 ?
Si1 Se1 Ba2 76.06(6) . 5_666 ?
Ba2 Se1 Ba2 87.583(18) 6_557 5_666 ?
Ba2 Se1 Ba2 165.32(4) 4_456 5_666 ?
Ba1 Se1 Ba2 81.42(3) 2_564 5_666 ?
Ba2 Se1 Ba2 96.45(4) 3_646 5_666 ?
Si1 Se2 Ba1 153.34(11) . 5_666 ?
Si1 Se2 Ba2 98.76(8) . 7_565 ?
Ba1 Se2 Ba2 100.57(3) 5_666 7_565 ?
Si1 Se2 Ba2 98.76(8) . . ?
Ba1 Se2 Ba2 100.57(3) 5_666 . ?
Ba2 Se2 Ba2 86.53(4) 7_565 . ?
Si1 Se2 Ba2 77.68(7) . 3_646 ?
Ba1 Se2 Ba2 85.10(3) 5_666 3_646 ?
Ba2 Se2 Ba2 87.18(2) 7_565 3_646 ?
Ba2 Se2 Ba2 172.21(4) . 3_646 ?
Si1 Se2 Ba2 77.68(7) . 5_666 ?
Ba1 Se2 Ba2 85.10(3) 5_666 5_666 ?
Ba2 Se2 Ba2 172.21(4) 7_565 5_666 ?
Ba2 Se2 Ba2 87.18(2) . 5_666 ?
Ba2 Se2 Ba2 98.70(4) 3_646 5_666 ?
Si1 Se3 Ba1 158.89(9) . . ?
Si1 Se3 Ba1 90.35(8) . 5_667 ?
Ba1 Se3 Ba1 110.76(3) . 5_667 ?
Si1 Se3 Ba2 90.50(10) . 6_557 ?
Ba1 Se3 Ba2 86.85(3) . 6_557 ?
Ba1 Se3 Ba2 97.37(3) 5_667 6_557 ?
Si1 Se3 Ba2 89.76(10) . . ?
Ba1 Se3 Ba2 83.93(3) . . ?
Ba1 Se3 Ba2 107.78(3) 5_667 . ?
Ba2 Se3 Ba2 154.84(4) 6_557 . ?
Ba1 Se4 Ba2 99.53(4) . 8_766 ?
Ba1 Se4 Ba2 99.53(4) . 2_665 ?
Ba2 Se4 Ba2 83.88(4) 8_766 2_665 ?
Ba1 Se4 Ba2 86.30(3) . . ?
Ba2 Se4 Ba2 170.81(4) 8_766 . ?
Ba2 Se4 Ba2 88.165(17) 2_665 . ?
Ba1 Se4 Ba2 86.30(3) . 7_575 ?
Ba2 Se4 Ba2 88.165(18) 8_766 7_575 ?
Ba2 Se4 Ba2 170.81(4) 2_665 7_575 ?
Ba2 Se4 Ba2 99.36(5) . 7_575 ?
Ba1 Se4 Ba1 160.57(5) . 6_657 ?
Ba2 Se4 Ba1 94.89(4) 8_766 6_657 ?
Ba2 Se4 Ba1 94.89(4) 2_665 6_657 ?
Ba2 Se4 Ba1 81.18(3) . 6_657 ?
Ba2 Se4 Ba1 81.18(3) 7_575 6_657 ?

loop_
_geom_bond_atom_site_label_1
_geom_bond_atom_site_label_2
_geom_bond_distance
_geom_bond_site_symmetry_2
_geom_bond_publ_flag
Ba1 Se3 3.1727(12) . ?
Ba1 Se3 3.1727(12) 7_575 ?
Ba1 Se4 3.2545(19) . ?
Ba1 Se2 3.3154(17) 5_666 ?
Ba1 Se3 3.3556(14) 3_657 ?
Ba1 Se3 3.3556(14) 5_667 ?
Ba1 Se1 3.4287(17) 2_565 ?
Ba1 Se4 3.5249(18) 6_557 ?
Ba1 Ba2 4.5534(12) 6_557 ?
Ba1 Ba2 4.5534(12) 4_466 ?
Ba1 Ba2 4.6041(11) 7_575 ?
Ba1 Ba2 4.6041(11) . ?
Ba2 Se2 3.3502(13) . ?
Ba2 Se1 3.3923(13) 6_657 ?
Ba2 Se4 3.4354(14) 2_664 ?
Ba2 Se3 3.4449(14) 6_657 ?
Ba2 Se4 3.4733(13) . ?
Ba2 Se2 3.4905(12) 5_666 ?
Ba2 Se1 3.5511(12) 5_666 ?
Ba2 Se3 3.6885(13) . ?
Ba2 Si1 3.725(3) 5_666 ?
Ba2 Ba2 4.5922(17) 7_565 ?
Si1 Se3 2.239(2) . ?
Si1 Se3 2.239(2) 7_565 ?
Si1 Se2 2.244(4) . ?
Si1 Se1 2.269(4) . ?
